data_7053072
loop_
_publ_author_name
'Luo, Yunjie'
'Chi, Shuhui'
'Chen, Jue'

_publ_section_title
;
 Half-sandwich rare-earth-metal derivatives bearing
 pyrrolidinyl-functionalized cyclopentadienyl ligand: synthesis,
 characterization and catalysis in syndiospecific polymerization of
 styrene
;
_journal_issue 9
_journal_name_full 'New Journal of Chemistry'
_journal_page_first 2675
_journal_paper_doi 10.1039/c3nj00214d
_journal_volume 37
_journal_year 2013
_chemical_formula_moiety 'C23 H54 N3 Sc Si5'
_chemical_formula_sum 'C23 H54 N3 Sc Si5'
_chemical_formula_weight 558.10
_chemical_name_systematic
;
?
;
_space_group_IT_number 2
_symmetry_cell_setting triclinic
_symmetry_Int_Tables_number 2
_symmetry_space_group_name_Hall '-P 1'
_symmetry_space_group_name_H-M 'P -1'
_atom_sites_solution_hydrogens geom
_atom_sites_solution_primary direct
_atom_sites_solution_secondary difmap
_audit_creation_method SHELXL-97
_cell_angle_alpha 108.818(6)
_cell_angle_beta 93.485(8)
_cell_angle_gamma 94.941(10)
_cell_formula_units_Z 2
_cell_length_a 10.7456(16)
_cell_length_b 10.7843(13)
_cell_length_c 16.231(2)
_cell_measurement_reflns_used 4927
_cell_measurement_temperature 223(2)
_cell_measurement_theta_max 27.5
_cell_measurement_theta_min 3.1
_cell_volume 1765.9(4)
_computing_cell_refinement CrystalClear
_computing_data_collection CrystalClear
_computing_data_reduction CrystalStructure
_computing_structure_refinement 'SHELXL-97 (Sheldrick, 1997)'
_computing_structure_solution 'SHELXS-97 (Sheldrick, 1990)'
_diffrn_ambient_temperature 223(2)
_diffrn_detector_area_resol_mean 14.63
_diffrn_measured_fraction_theta_full 0.990
_diffrn_measured_fraction_theta_max 0.990
_diffrn_measurement_device_type 'Rigaku Saturn'
_diffrn_measurement_method \w
_diffrn_radiation_monochromator graphite
_diffrn_radiation_source 'fine-focus sealed tube'
_diffrn_radiation_type MoK\a
_diffrn_radiation_wavelength 0.71075
_diffrn_reflns_av_R_equivalents 0.0277
_diffrn_reflns_av_sigmaI/netI 0.0452
_diffrn_reflns_limit_h_max 13
_diffrn_reflns_limit_h_min -13
_diffrn_reflns_limit_k_max 13
_diffrn_reflns_limit_k_min -12
_diffrn_reflns_limit_l_max 19
_diffrn_reflns_limit_l_min -18
_diffrn_reflns_number 14209
_diffrn_reflns_theta_full 25.50
_diffrn_reflns_theta_max 25.50
_diffrn_reflns_theta_min 3.13
_exptl_absorpt_coefficient_mu 0.393
_exptl_absorpt_correction_T_max 0.895
_exptl_absorpt_correction_T_min 0.808
_exptl_absorpt_correction_type multi-scan
_exptl_absorpt_process_details 'Jacobson, R. (1998) Private communication'
_exptl_crystal_colour colorless
_exptl_crystal_density_diffrn 1.050
_exptl_crystal_density_method 'not measured'
_exptl_crystal_description prism
_exptl_crystal_F_000 608
_exptl_crystal_size_max 0.40
_exptl_crystal_size_mid 0.40
_exptl_crystal_size_min 0.30
_refine_diff_density_max 0.517
_refine_diff_density_min -0.540
_refine_diff_density_rms 0.062
_refine_ls_extinction_method none
_refine_ls_goodness_of_fit_ref 1.099
_refine_ls_hydrogen_treatment mixed
_refine_ls_matrix_type full
_refine_ls_number_parameters 323
_refine_ls_number_reflns 6501
_refine_ls_number_restraints 33
_refine_ls_restrained_S_all 1.108
_refine_ls_R_factor_all 0.1150
_refine_ls_R_factor_gt 0.0790
_refine_ls_shift/su_max 0.000
_refine_ls_shift/su_mean 0.000
_refine_ls_structure_factor_coef Fsqd
_refine_ls_weighting_details 'calc w=1/[\s^2^(Fo^2^)+(0.1361P)^2^+0.4044P] where P=(Fo^2^+2Fc^2^)/3'
_refine_ls_weighting_scheme calc
_refine_ls_wR_factor_gt 0.2222
_refine_ls_wR_factor_ref 0.2485
_reflns_number_gt 4245
_reflns_number_total 6501
_reflns_threshold_expression >2sigma(I)
_cod_data_source_file c3nj00214d.txt
_cod_data_source_block shelxl2
_cod_original_cell_volume 1766.0(4)
_cod_database_code 7053072

loop_
_symmetry_equiv_pos_as_xyz
'x, y, z'
'-x, -y, -z'

loop_
_atom_site_label
_atom_site_type_symbol
_atom_site_fract_x
_atom_site_fract_y
_atom_site_fract_z
_atom_site_U_iso_or_equiv
_atom_site_adp_type
_atom_site_occupancy
_atom_site_symmetry_multiplicity
_atom_site_calc_flag
_atom_site_refinement_flags
_atom_site_disorder_assembly
_atom_site_disorder_group
Sc1 Sc 0.23408(7) 0.34931(8) 0.24815(5) 0.0563(3) Uani 1 1 d . A .
Si1A Si 0.2723(5) 0.0469(6) 0.3363(4) 0.0697(7) Uiso 0.33 1 d PD A 1
Si1B Si 0.2308(5) 0.0398(5) 0.3333(3) 0.0697(7) Uiso 0.33 1 d PD A 2
Si1C Si 0.2880(5) 0.0426(5) 0.3120(3) 0.0697(7) Uiso 0.33 1 d PD A 3
Si2 Si -0.00462(14) 0.24075(16) 0.15576(11) 0.0882(5) Uani 1 1 d . . .
H2 H 0.105(4) 0.172(5) 0.179(3) 0.089(15) Uiso 1 1 d . . .
Si3 Si -0.01511(14) 0.53445(15) 0.24854(10) 0.0794(4) Uani 1 1 d . . .
H3 H 0.086(4) 0.632(5) 0.288(3) 0.090(15) Uiso 1 1 d . . .
Si4 Si 0.36187(13) 0.50224(15) 0.15847(9) 0.0752(4) Uani 1 1 d . A .
H4 H 0.314(4) 0.560(4) 0.241(3) 0.075(13) Uiso 1 1 d . . .
Si5A Si 0.3935(8) 0.1939(6) 0.0730(4) 0.0749(8) Uiso 0.33 1 d PD B 1
Si5B Si 0.3600(5) 0.2060(7) 0.0541(3) 0.0749(8) Uiso 0.33 1 d PD B 2
Si5C Si 0.4019(7) 0.2266(6) 0.0694(4) 0.0749(8) Uiso 0.33 1 d PD B 3
N1A N 0.2626(14) 0.0380(16) 0.4385(8) 0.0710(18) Uiso 0.33 1 d PD A 1
N1B N 0.2239(13) 0.0425(15) 0.4384(8) 0.0710(18) Uiso 0.33 1 d PD A 2
N1C N 0.2794(13) 0.0215(13) 0.4097(7) 0.0710(18) Uiso 0.33 1 d PD A 3
N2 N 0.0542(3) 0.3932(4) 0.2205(2) 0.0653(9) Uani 1 1 d . . .
N3 N 0.3383(4) 0.3385(4) 0.1432(2) 0.0727(10) Uani 1 1 d D . .
C1 C 0.2893(5) 0.2251(4) 0.3441(3) 0.0695(12) Uani 1 1 d . . .
C2 C 0.2050(4) 0.3137(4) 0.3886(3) 0.0625(11) Uani 1 1 d . A .
C3 C 0.2631(4) 0.4415(4) 0.4105(3) 0.0618(11) Uani 1 1 d . . .
C4 C 0.3847(4) 0.4381(5) 0.3829(3) 0.0692(12) Uani 1 1 d . A .
C5 C 0.4014(4) 0.3043(5) 0.3426(3) 0.0727(12) Uani 1 1 d . A .
C6 C 0.0776(5) 0.2778(6) 0.4135(4) 0.0938(16) Uani 1 1 d . . .
H6A H 0.0847 0.2802 0.4738 0.141 Uiso 1 1 calc R A .
H6B H 0.0447 0.1898 0.3758 0.141 Uiso 1 1 calc R . .
H6C H 0.0214 0.3404 0.4068 0.141 Uiso 1 1 calc R . .
C7 C 0.2097(7) 0.5652(5) 0.4603(4) 0.0993(18) Uani 1 1 d . A .
H7A H 0.1195 0.5469 0.4591 0.149 Uiso 1 1 calc R . .
H7B H 0.2284 0.6324 0.4336 0.149 Uiso 1 1 calc R . .
H7C H 0.2467 0.5963 0.5204 0.149 Uiso 1 1 calc R . .
C8 C 0.4825(6) 0.5543(6) 0.4001(4) 0.103(2) Uani 1 1 d . . .
H8A H 0.4426 0.6297 0.3960 0.155 Uiso 1 1 calc R A .
H8B H 0.5432 0.5328 0.3572 0.155 Uiso 1 1 calc R . .
H8C H 0.5249 0.5752 0.4582 0.155 Uiso 1 1 calc R . .
C9 C 0.5235(5) 0.2576(9) 0.3086(4) 0.126(3) Uani 1 1 d . . .
H9A H 0.5624 0.3185 0.2825 0.189 Uiso 1 1 calc R A .
H9B H 0.5065 0.1706 0.2650 0.189 Uiso 1 1 calc R . .
H9C H 0.5796 0.2537 0.3566 0.189 Uiso 1 1 calc R . .
C10A C 0.1252(15) -0.044(2) 0.2631(12) 0.089(3) Uiso 0.33 1 d PD A 1
C10B C 0.0733(14) -0.0322(19) 0.2762(12) 0.089(3) Uiso 0.33 1 d PD A 2
C10C C 0.1484(16) -0.052(2) 0.2381(11) 0.089(3) Uiso 0.33 1 d PD A 3
C11A C 0.378(2) -0.053(2) 0.2555(13) 0.106(4) Uiso 0.33 1 d PD A 1
C11B C 0.3710(19) -0.058(2) 0.2954(15) 0.106(4) Uiso 0.33 1 d PD A 2
C11C C 0.4414(17) -0.025(2) 0.2866(15) 0.106(4) Uiso 0.33 1 d PD A 3
C12A C 0.3254(19) 0.129(2) 0.5191(12) 0.081(3) Uiso 0.33 1 d PD A 1
C12B C 0.2960(19) 0.136(2) 0.5169(12) 0.081(3) Uiso 0.33 1 d PD A 2
C12C C 0.3516(17) 0.1072(17) 0.4915(10) 0.081(3) Uiso 0.33 1 d PD A 3
C13A C 0.239(2) 0.089(3) 0.5791(17) 0.111(4) Uiso 0.33 1 d PD A 1
C13B C 0.272(2) 0.090(3) 0.5924(17) 0.111(4) Uiso 0.33 1 d PD A 2
C13C C 0.318(2) 0.073(2) 0.5706(13) 0.111(4) Uiso 0.33 1 d PD A 3
C14A C 0.179(2) -0.047(3) 0.5427(15) 0.123(4) Uiso 0.33 1 d PD A 1
C14B C 0.227(2) -0.053(3) 0.5505(15) 0.123(4) Uiso 0.33 1 d PD A 2
C14C C 0.266(2) -0.069(2) 0.5295(13) 0.123(4) Uiso 0.33 1 d PD A 3
C15A C 0.207(2) -0.086(2) 0.4471(15) 0.111(3) Uiso 0.33 1 d PD A 1
C15B C 0.165(2) -0.066(2) 0.4623(14) 0.111(3) Uiso 0.33 1 d PD A 2
C15C C 0.259(2) -0.1012(19) 0.4325(13) 0.111(3) Uiso 0.33 1 d PD A 3
C16 C -0.1376(6) 0.1613(7) 0.1948(6) 0.140(3) Uani 1 1 d . . .
H16A H -0.1117 0.1540 0.2512 0.210 Uiso 1 1 calc R . .
H16B H -0.1636 0.0740 0.1533 0.210 Uiso 1 1 calc R . .
H16C H -0.2072 0.2141 0.2005 0.210 Uiso 1 1 calc R . .
C17 C -0.0345(8) 0.2141(8) 0.0383(4) 0.139(3) Uani 1 1 d . . .
H17A H -0.1168 0.2387 0.0266 0.209 Uiso 1 1 calc R . .
H17B H -0.0313 0.1219 0.0055 0.209 Uiso 1 1 calc R . .
H17C H 0.0288 0.2678 0.0207 0.209 Uiso 1 1 calc R . .
C18 C -0.1452(7) 0.5303(9) 0.3197(5) 0.138(3) Uani 1 1 d . . .
H18A H -0.2156 0.4695 0.2854 0.207 Uiso 1 1 calc R . .
H18B H -0.1713 0.6178 0.3430 0.207 Uiso 1 1 calc R . .
H18C H -0.1159 0.5015 0.3675 0.207 Uiso 1 1 calc R . .
C19 C -0.0823(7) 0.5767(8) 0.1547(5) 0.126(2) Uani 1 1 d . . .
H19A H -0.0161 0.5886 0.1190 0.188 Uiso 1 1 calc R . .
H19B H -0.1210 0.6577 0.1760 0.188 Uiso 1 1 calc R . .
H19C H -0.1449 0.5060 0.1200 0.188 Uiso 1 1 calc R . .
C20 C 0.2765(7) 0.5604(7) 0.0790(4) 0.113(2) Uani 1 1 d . . .
H20A H 0.3075 0.5246 0.0221 0.169 Uiso 1 1 calc R B .
H20B H 0.2892 0.6559 0.0978 0.169 Uiso 1 1 calc R . .
H20C H 0.1877 0.5314 0.0750 0.169 Uiso 1 1 calc R . .
C21 C 0.5291(6) 0.5798(7) 0.1786(5) 0.116(2) Uani 1 1 d . . .
H21A H 0.5778 0.5384 0.2127 0.174 Uiso 1 1 calc R B .
H21B H 0.5320 0.6732 0.2105 0.174 Uiso 1 1 calc R . .
H21C H 0.5638 0.5676 0.1231 0.174 Uiso 1 1 calc R . .
C22A C 0.5540(17) 0.231(3) 0.0491(18) 0.116(4) Uiso 0.33 1 d PD B 1
C22B C 0.330(2) 0.0486(17) 0.0767(14) 0.116(4) Uiso 0.33 1 d PD B 2
C22C C 0.5637(17) 0.204(3) 0.0668(18) 0.116(4) Uiso 0.33 1 d PD B 3
C23A C 0.315(2) 0.164(2) -0.0410(11) 0.100(4) Uiso 0.33 1 d PD B 1
C23B C 0.289(2) 0.208(2) -0.0539(11) 0.100(4) Uiso 0.33 1 d PD B 2
C23C C 0.359(2) 0.204(2) -0.0482(10) 0.100(4) Uiso 0.33 1 d PD B 3

loop_
_atom_site_aniso_label
_atom_site_aniso_U_11
_atom_site_aniso_U_22
_atom_site_aniso_U_33
_atom_site_aniso_U_23
_atom_site_aniso_U_13
_atom_site_aniso_U_12
Sc1 0.0508(5) 0.0599(5) 0.0560(5) 0.0186(4) -0.0014(3) 0.0008(3)
Si2 0.0685(9) 0.0782(10) 0.1019(11) 0.0172(8) -0.0240(8) -0.0060(7)
Si3 0.0697(9) 0.0821(10) 0.0843(9) 0.0259(7) -0.0093(7) 0.0154(7)
Si4 0.0750(9) 0.0894(10) 0.0661(8) 0.0336(7) 0.0097(6) 0.0022(7)
N2 0.0507(19) 0.073(2) 0.069(2) 0.0222(18) -0.0061(16) 0.0023(17)
N3 0.071(2) 0.084(3) 0.063(2) 0.0223(19) 0.0114(18) 0.011(2)
C1 0.080(3) 0.058(3) 0.071(3) 0.023(2) -0.004(2) 0.011(2)
C2 0.066(3) 0.063(3) 0.063(2) 0.030(2) 0.002(2) 0.000(2)
C3 0.079(3) 0.054(2) 0.055(2) 0.0233(19) 0.000(2) 0.005(2)
C4 0.071(3) 0.078(3) 0.057(2) 0.030(2) -0.016(2) -0.016(2)
C5 0.061(3) 0.093(4) 0.065(3) 0.028(2) -0.003(2) 0.012(3)
C6 0.085(4) 0.110(4) 0.098(4) 0.051(3) 0.017(3) -0.003(3)
C7 0.144(5) 0.075(3) 0.077(3) 0.021(3) 0.000(3) 0.024(4)
C8 0.100(4) 0.120(5) 0.084(4) 0.048(3) -0.029(3) -0.054(4)
C9 0.072(4) 0.204(8) 0.114(5) 0.058(5) 0.009(3) 0.052(4)
C16 0.078(4) 0.124(6) 0.209(9) 0.061(6) -0.023(5) -0.038(4)
C17 0.145(7) 0.136(6) 0.099(5) 0.002(4) -0.050(4) 0.002(5)
C18 0.119(6) 0.178(8) 0.137(6) 0.062(6) 0.038(5) 0.067(6)
C19 0.121(5) 0.148(6) 0.134(6) 0.077(5) 0.001(4) 0.047(5)
C20 0.138(6) 0.123(5) 0.085(4) 0.049(4) -0.003(4) 0.010(4)
C21 0.096(4) 0.128(5) 0.123(5) 0.046(4) 0.020(4) -0.020(4)

loop_
_atom_type_symbol
_atom_type_description
_atom_type_scat_dispersion_real
_atom_type_scat_dispersion_imag
_atom_type_scat_source
C C 0.0033 0.0016 'International Tables Vol C Tables 4.2.6.8 and 6.1.1.4'
H H 0.0000 0.0000 'International Tables Vol C Tables 4.2.6.8 and 6.1.1.4'
N N 0.0061 0.0033 'International Tables Vol C Tables 4.2.6.8 and 6.1.1.4'
Si Si 0.0817 0.0704 'International Tables Vol C Tables 4.2.6.8 and 6.1.1.4'
Sc Sc 0.2519 0.3716 'International Tables Vol C Tables 4.2.6.8 and 6.1.1.4'

loop_
_geom_angle_atom_site_label_1
_geom_angle_atom_site_label_2
_geom_angle_atom_site_label_3
_geom_angle
N3 Sc1 N2 109.57(15)
N3 Sc1 C1 118.61(16)
N2 Sc1 C1 125.58(17)
N3 Sc1 C2 150.99(15)
N2 Sc1 C2 98.91(15)
C1 Sc1 C2 33.85(15)
N3 Sc1 C5 96.76(16)
N2 Sc1 C5 153.66(16)
C1 Sc1 C5 33.66(16)
C2 Sc1 C5 55.02(15)
N3 Sc1 C3 138.31(16)
N2 Sc1 C3 102.26(15)
C1 Sc1 C3 55.23(15)
C2 Sc1 C3 32.53(14)
C5 Sc1 C3 54.38(16)
N3 Sc1 C4 106.48(16)
N2 Sc1 C4 131.44(16)
C1 Sc1 C4 55.56(15)
C2 Sc1 C4 54.60(15)
C5 Sc1 C4 32.94(15)
C3 Sc1 C4 32.73(15)
N3 Sc1 Si2 99.35(12)
N2 Sc1 Si2 35.97(11)
C1 Sc1 Si2 109.27(13)
C2 Sc1 Si2 100.55(11)
C5 Sc1 Si2 141.77(14)
C3 Sc1 Si2 122.03(12)
C4 Sc1 Si2 154.04(12)
N3 Sc1 Si4 36.13(11)
N2 Sc1 Si4 96.52(11)
C1 Sc1 Si4 137.49(13)
C2 Sc1 Si4 147.15(11)
C5 Sc1 Si4 104.57(13)
C3 Sc1 Si4 115.54(11)
C4 Sc1 Si4 93.82(11)
Si2 Sc1 Si4 108.88(5)
N3 Sc1 H2 95.1(12)
N2 Sc1 H2 67.5(12)
C1 Sc1 H2 83.9(12)
C2 Sc1 H2 90.6(12)
C5 Sc1 H2 112.0(12)
C3 Sc1 H2 122.1(12)
C4 Sc1 H2 139.3(12)
Si2 Sc1 H2 32.3(12)
Si4 Sc1 H2 122.2(12)
N3 Sc1 H4 66.0(10)
N2 Sc1 H4 88.1(10)
C1 Sc1 H4 133.1(10)
C2 Sc1 H4 121.9(10)
C5 Sc1 H4 102.3(10)
C3 Sc1 H4 89.5(10)
C4 Sc1 H4 77.9(10)
Si2 Sc1 H4 116.0(10)
Si4 Sc1 H4 30.1(10)
H2 Sc1 H4 142.8(16)
N1A Si1A C1 108.6(7)
N1A Si1A C10A 109.8(9)
C1 Si1A C10A 110.3(8)
N1A Si1A C11A 123.1(9)
C1 Si1A C11A 112.0(8)
C10A Si1A C11A 91.6(10)
N1B Si1B C10B 106.0(8)
N1B Si1B C11B 103.6(8)
C10B Si1B C11B 117.6(10)
N1B Si1B C1 104.4(6)
C10B Si1B C1 118.2(7)
C11B Si1B C1 105.2(8)
N1C Si1C C10C 108.5(8)
N1C Si1C C1 100.6(5)
C10C Si1C C1 114.2(8)
N1C Si1C C11C 97.9(9)
C10C Si1C C11C 115.8(10)
C1 Si1C C11C 116.7(8)
N2 Si2 C17 117.2(3)
N2 Si2 C16 116.2(3)
C17 Si2 C16 110.4(4)
N2 Si2 Sc1 46.69(12)
C17 Si2 Sc1 121.6(3)
C16 Si2 Sc1 127.1(3)
N2 Si2 H2 95.3(18)
C17 Si2 H2 114.1(18)
C16 Si2 H2 101.7(18)
Sc1 Si2 H2 49.7(18)
N2 Si3 C19 114.4(3)
N2 Si3 C18 112.4(3)
C19 Si3 C18 106.6(3)
N2 Si3 H3 103.1(18)
C19 Si3 H3 105.8(19)
C18 Si3 H3 114.5(19)
N3 Si4 C20 116.7(3)
N3 Si4 C21 116.8(3)
C20 Si4 C21 109.2(3)
N3 Si4 Sc1 46.10(13)
C20 Si4 Sc1 121.2(2)
C21 Si4 Sc1 128.9(2)
N3 Si4 H4 102.8(17)
C20 Si4 H4 107.0(17)
C21 Si4 H4 102.6(18)
Sc1 Si4 H4 57.2(17)
N3 Si5A C22A 110.4(10)
N3 Si5A C23A 106.6(8)
C22A Si5A C23A 96.7(12)
N3 Si5B C22B 111.4(8)
N3 Si5B C23B 115.7(7)
C22B Si5B C23B 115.9(10)
N3 Si5C C22C 126.9(11)
N3 Si5C C23C 118.2(9)
C22C Si5C C23C 100.2(11)
C12A N1A C15A 113.5(16)
C12A N1A Si1A 126.9(14)
C15A N1A Si1A 118.4(13)
C15B N1B C12B 108.0(14)
C15B N1B Si1B 123.8(12)
C12B N1B Si1B 127.0(12)
C12C N1C C15C 98.8(12)
C12C N1C Si1C 124.4(10)
C15C N1C Si1C 130.4(12)
Si2 N2 Si3 129.3(2)
Si2 N2 Sc1 97.33(18)
Si3 N2 Sc1 133.3(2)
Si5C N3 Si4 123.9(3)
Si5C N3 Si5B 16.8(3)
Si4 N3 Si5B 129.9(3)
Si5C N3 Si5A 11.8(3)
Si4 N3 Si5A 135.6(3)
Si5B N3 Si5A 16.7(3)
Si5C N3 Sc1 138.0(3)
Si4 N3 Sc1 97.77(17)
Si5B N3 Sc1 130.5(3)
Si5A N3 Sc1 126.2(3)
C5 C1 C2 106.3(4)
C5 C1 Si1C 119.7(4)
C2 C1 Si1C 132.7(4)
C5 C1 Si1A 127.3(4)
C2 C1 Si1A 121.8(4)
Si1C C1 Si1A 13.2(3)
C5 C1 Si1B 139.8(4)
C2 C1 Si1B 111.4(4)
Si1C C1 Si1B 21.39(18)
Si1A C1 Si1B 12.7(2)
C5 C1 Sc1 74.5(2)
C2 C1 Sc1 74.1(2)
Si1C C1 Sc1 126.4(3)
Si1A C1 Sc1 135.8(3)
Si1B C1 Sc1 129.0(3)
C3 C2 C1 108.4(4)
C3 C2 C6 124.5(5)
C1 C2 C6 127.0(4)
C3 C2 Sc1 74.7(2)
C1 C2 Sc1 72.1(2)
C6 C2 Sc1 122.2(3)
C2 C3 C4 109.3(4)
C2 C3 C7 126.3(5)
C4 C3 C7 124.3(5)
C2 C3 Sc1 72.8(2)
C4 C3 Sc1 74.3(2)
C7 C3 Sc1 121.9(3)
C3 C4 C5 107.1(4)
C3 C4 C8 126.4(5)
C5 C4 C8 126.3(5)
C3 C4 Sc1 73.0(2)
C5 C4 Sc1 72.3(2)
C8 C4 Sc1 124.1(3)
C4 C5 C1 108.8(4)
C4 C5 C9 123.7(5)
C1 C5 C9 127.4(5)
C4 C5 Sc1 74.7(2)
C1 C5 Sc1 71.8(2)
C9 C5 Sc1 122.1(3)
C2 C6 H6A 109.5
C2 C6 H6B 109.5
H6A C6 H6B 109.5
C2 C6 H6C 109.5
H6A C6 H6C 109.5
H6B C6 H6C 109.5
C3 C7 H7A 109.5
C3 C7 H7B 109.5
H7A C7 H7B 109.5
C3 C7 H7C 109.5
H7A C7 H7C 109.5
H7B C7 H7C 109.5
C4 C8 H8A 109.5
C4 C8 H8B 109.5
H8A C8 H8B 109.5
C4 C8 H8C 109.5
H8A C8 H8C 109.5
H8B C8 H8C 109.5
C5 C9 H9A 109.5
C5 C9 H9B 109.5
H9A C9 H9B 109.5
C5 C9 H9C 109.5
H9A C9 H9C 109.5
H9B C9 H9C 109.5
N1A C12A C13A 96.0(17)
N1B C12B C13B 107.9(17)
N1C C12C C13C 113.4(15)
C14A C13A C12A 114(2)
C14B C13B C12B 104(2)
C12C C13C C14C 101.1(17)
C13A C14A C15A 103(2)
C13B C14B C15B 106(2)
C15C C14C C13C 107.6(19)
N1A C15A C14A 103.6(17)
N1B C15B C14B 106.1(18)
N1C C15C C14C 110.5(17)
Si2 C16 H16A 109.5
Si2 C16 H16B 109.5
H16A C16 H16B 109.5
Si2 C16 H16C 109.5
H16A C16 H16C 109.5
H16B C16 H16C 109.5
Si2 C17 H17A 109.5
Si2 C17 H17B 109.5
H17A C17 H17B 109.5
Si2 C17 H17C 109.5
H17A C17 H17C 109.5
H17B C17 H17C 109.5
Si3 C18 H18A 109.5
Si3 C18 H18B 109.5
H18A C18 H18B 109.5
Si3 C18 H18C 109.5
H18A C18 H18C 109.5
H18B C18 H18C 109.5
Si3 C19 H19A 109.5
Si3 C19 H19B 109.5
H19A C19 H19B 109.5
Si3 C19 H19C 109.5
H19A C19 H19C 109.5
H19B C19 H19C 109.5
Si4 C20 H20A 109.5
Si4 C20 H20B 109.5
H20A C20 H20B 109.5
Si4 C20 H20C 109.5
H20A C20 H20C 109.5
H20B C20 H20C 109.5
Si4 C21 H21A 109.5
Si4 C21 H21B 109.5
H21A C21 H21B 109.5
Si4 C21 H21C 109.5
H21A C21 H21C 109.5
H21B C21 H21C 109.5

loop_
_geom_bond_atom_site_label_1
_geom_bond_atom_site_label_2
_geom_bond_distance
Sc1 N3 2.073(4)
Sc1 N2 2.086(3)
Sc1 C1 2.437(4)
Sc1 C2 2.464(4)
Sc1 C5 2.473(4)
Sc1 C3 2.488(4)
Sc1 C4 2.504(4)
Sc1 Si2 2.8427(16)
Sc1 Si4 2.8506(16)
Sc1 H2 2.19(5)
Sc1 H4 2.40(4)
Si1A N1A 1.700(12)
Si1A C1 1.877(8)
Si1A C10A 1.903(15)
Si1A C11A 1.913(15)
Si1B N1B 1.702(12)
Si1B C10B 1.856(14)
Si1B C11B 1.930(15)
Si1B C1 1.991(7)
Si1C N1C 1.681(11)
Si1C C10C 1.861(15)
Si1C C1 1.865(7)
Si1C C11C 1.875(15)
Si2 N2 1.683(4)
Si2 C17 1.838(7)
Si2 C16 1.852(7)
Si2 H2 1.53(5)
Si3 N2 1.694(4)
Si3 C19 1.849(6)
Si3 C18 1.873(7)
Si3 H3 1.41(5)
Si4 N3 1.696(4)
Si4 C20 1.838(6)
Si4 C21 1.878(6)
Si4 H4 1.43(4)
Si5A N3 1.782(7)
Si5A C22A 1.830(16)
Si5A C23A 1.901(15)
Si5B N3 1.718(6)
Si5B C22B 1.855(15)
Si5B C23B 1.875(15)
Si5C N3 1.633(7)
Si5C C22C 1.777(16)
Si5C C23C 1.867(15)
N1A C12A 1.445(16)
N1A C15A 1.472(17)
N1B C15B 1.455(16)
N1B C12B 1.471(15)
N1C C12C 1.476(15)
N1C C15C 1.486(16)
C1 C5 1.422(7)
C1 C2 1.427(6)
C2 C3 1.387(6)
C2 C6 1.505(7)
C3 C4 1.407(7)
C3 C7 1.502(7)
C4 C5 1.412(7)
C4 C8 1.504(6)
C5 C9 1.517(7)
C6 H6A 0.9700
C6 H6B 0.9700
C6 H6C 0.9700
C7 H7A 0.9700
C7 H7B 0.9700
C7 H7C 0.9700
C8 H8A 0.9700
C8 H8B 0.9700
C8 H8C 0.9700
C9 H9A 0.9700
C9 H9B 0.9700
C9 H9C 0.9700
C12A C13A 1.523(18)
C12B C13B 1.496(18)
C12C C13C 1.500(17)
C13A C14A 1.468(17)
C13B C14B 1.488(18)
C13C C14C 1.505(18)
C14A C15A 1.528(18)
C14B C15B 1.498(18)
C14C C15C 1.495(18)
C16 H16A 0.9700
C16 H16B 0.9700
C16 H16C 0.9700
C17 H17A 0.9700
C17 H17B 0.9700
C17 H17C 0.9700
C18 H18A 0.9700
C18 H18B 0.9700
C18 H18C 0.9700
C19 H19A 0.9700
C19 H19B 0.9700
C19 H19C 0.9700
C20 H20A 0.9700
C20 H20B 0.9700
C20 H20C 0.9700
C21 H21A 0.9700
C21 H21B 0.9700
C21 H21C 0.9700

loop_
_geom_torsion_atom_site_label_1
_geom_torsion_atom_site_label_2
_geom_torsion_atom_site_label_3
_geom_torsion_atom_site_label_4
_geom_torsion
N3 Sc1 Si2 N2 -110.5(2)
C1 Sc1 Si2 N2 124.6(2)
C2 Sc1 Si2 N2 90.7(2)
C5 Sc1 Si2 N2 135.8(3)
C3 Sc1 Si2 N2 64.2(2)
C4 Sc1 Si2 N2 75.2(3)
Si4 Sc1 Si2 N2 -74.53(19)
N3 Sc1 Si2 C17 -11.4(3)
N2 Sc1 Si2 C17 99.1(4)
C1 Sc1 Si2 C17 -136.3(3)
C2 Sc1 Si2 C17 -170.2(3)
C5 Sc1 Si2 C17 -125.1(4)
C3 Sc1 Si2 C17 163.3(3)
C4 Sc1 Si2 C17 174.3(4)
Si4 Sc1 Si2 C17 24.6(3)
N3 Sc1 Si2 C16 156.8(4)
N2 Sc1 Si2 C16 -92.7(4)
C1 Sc1 Si2 C16 31.9(4)
C2 Sc1 Si2 C16 -2.0(4)
C5 Sc1 Si2 C16 43.1(4)
C3 Sc1 Si2 C16 -28.5(4)
C4 Sc1 Si2 C16 -17.5(5)
Si4 Sc1 Si2 C16 -167.2(3)
N2 Sc1 Si4 N3 -114.5(2)
C1 Sc1 Si4 N3 73.0(3)
C2 Sc1 Si4 N3 127.8(3)
C5 Sc1 Si4 N3 81.4(2)
C3 Sc1 Si4 N3 138.5(2)
C4 Sc1 Si4 N3 113.0(2)
Si2 Sc1 Si4 N3 -79.80(18)
N3 Sc1 Si4 C20 98.3(3)
N2 Sc1 Si4 C20 -16.2(3)
C1 Sc1 Si4 C20 171.3(3)
C2 Sc1 Si4 C20 -133.9(3)
C5 Sc1 Si4 C20 179.7(3)
C3 Sc1 Si4 C20 -123.1(3)
C4 Sc1 Si4 C20 -148.7(3)
Si2 Sc1 Si4 C20 18.5(3)
N3 Sc1 Si4 C21 -91.5(4)
N2 Sc1 Si4 C21 154.0(3)
C1 Sc1 Si4 C21 -18.5(4)
C2 Sc1 Si4 C21 36.3(4)
C5 Sc1 Si4 C21 -10.1(3)
C3 Sc1 Si4 C21 47.0(3)
C4 Sc1 Si4 C21 21.5(3)
Si2 Sc1 Si4 C21 -171.3(3)
C1 Si1A N1A C12A -34.1(16)
C10A Si1A N1A C12A -154.7(16)
C11A Si1A N1A C12A 99.6(18)
C1 Si1A N1A C15A 159.7(13)
C10A Si1A N1A C15A 39.1(16)
C11A Si1A N1A C15A -66.6(18)
C10B Si1B N1B C15B 43.2(17)
C11B Si1B N1B C15B -81.2(17)
C1 Si1B N1B C15B 168.8(14)
C10B Si1B N1B C12B -150.8(16)
C11B Si1B N1B C12B 84.7(17)
C1 Si1B N1B C12B -25.2(17)
C10C Si1C N1C C12C -162.5(14)
C1 Si1C N1C C12C -42.3(14)
C11C Si1C N1C C12C 76.9(15)
C10C Si1C N1C C15C 51.5(19)
C1 Si1C N1C C15C 171.7(16)
C11C Si1C N1C C15C -69.1(18)
C17 Si2 N2 Si3 69.1(4)
C16 Si2 N2 Si3 -64.5(4)
Sc1 Si2 N2 Si3 178.1(4)
C17 Si2 N2 Sc1 -108.9(3)
C16 Si2 N2 Sc1 117.5(3)
C19 Si3 N2 Si2 -54.0(4)
C18 Si3 N2 Si2 67.7(4)
C19 Si3 N2 Sc1 123.4(4)
C18 Si3 N2 Sc1 -114.9(4)
N3 Sc1 N2 Si2 78.7(2)
C1 Sc1 N2 Si2 -72.9(2)
C2 Sc1 N2 Si2 -95.71(19)
C5 Sc1 N2 Si2 -103.4(4)
C3 Sc1 N2 Si2 -128.65(17)
C4 Sc1 N2 Si2 -145.64(18)
Si4 Sc1 N2 Si2 113.38(16)
N3 Sc1 N2 Si3 -99.3(3)
C1 Sc1 N2 Si3 109.2(3)
C2 Sc1 N2 Si3 86.3(3)
C5 Sc1 N2 Si3 78.7(5)
C3 Sc1 N2 Si3 53.4(3)
C4 Sc1 N2 Si3 36.4(4)
Si2 Sc1 N2 Si3 -178.0(4)
Si4 Sc1 N2 Si3 -64.6(3)
C22C Si5C N3 Si4 67.2(11)
C23C Si5C N3 Si4 -63.6(10)
C22C Si5C N3 Si5B -176(2)
C23C Si5C N3 Si5B 53.0(16)
C22C Si5C N3 Si5A -107(3)
C23C Si5C N3 Si5A 122(3)
C22C Si5C N3 Sc1 -104.5(11)
C23C Si5C N3 Sc1 124.6(9)
C20 Si4 N3 Si5C 76.8(5)
C21 Si4 N3 Si5C -55.0(5)
Sc1 Si4 N3 Si5C -174.5(5)
C20 Si4 N3 Si5B 57.1(5)
C21 Si4 N3 Si5B -74.7(4)
Sc1 Si4 N3 Si5B 165.8(5)
C20 Si4 N3 Si5A 78.5(6)
C21 Si4 N3 Si5A -53.3(6)
Sc1 Si4 N3 Si5A -172.7(6)
C20 Si4 N3 Sc1 -108.8(3)
C21 Si4 N3 Sc1 119.4(3)
C22B Si5B N3 Si5C 100.5(16)
C23B Si5B N3 Si5C -124.3(18)
C22B Si5B N3 Si4 175.8(7)
C23B Si5B N3 Si4 -49.0(10)
C22B Si5B N3 Si5A 58.9(15)
C23B Si5B N3 Si5A -166.0(18)
C22B Si5B N3 Sc1 -22.8(9)
C23B Si5B N3 Sc1 112.4(9)
C22A Si5A N3 Si5C 40(2)
C23A Si5A N3 Si5C -64(2)
C22A Si5A N3 Si4 32.3(10)
C23A Si5A N3 Si4 -71.6(10)
C22A Si5A N3 Si5B 110.1(15)
C23A Si5A N3 Si5B 6.1(14)
C22A Si5A N3 Sc1 -138.7(8)
C23A Si5A N3 Sc1 117.4(8)
N2 Sc1 N3 Si5C -113.3(5)
C1 Sc1 N3 Si5C 40.5(6)
C2 Sc1 N3 Si5C 55.2(7)
C5 Sc1 N3 Si5C 67.6(5)
C3 Sc1 N3 Si5C 109.1(5)
C4 Sc1 N3 Si5C 99.8(5)
Si2 Sc1 N3 Si5C -77.6(5)
Si4 Sc1 N3 Si5C 173.1(6)
N2 Sc1 N3 Si4 73.6(2)
C1 Sc1 N3 Si4 -132.61(18)
C2 Sc1 N3 Si4 -117.9(3)
C5 Sc1 N3 Si4 -105.50(19)
C3 Sc1 N3 Si4 -64.0(3)
C4 Sc1 N3 Si4 -73.3(2)
Si2 Sc1 N3 Si4 109.30(15)
N2 Sc1 N3 Si5B -92.1(4)
C1 Sc1 N3 Si5B 61.7(4)
C2 Sc1 N3 Si5B 76.4(5)
C5 Sc1 N3 Si5B 88.8(4)
C3 Sc1 N3 Si5B 130.3(3)
C4 Sc1 N3 Si5B 121.0(4)
Si2 Sc1 N3 Si5B -56.4(4)
Si4 Sc1 N3 Si5B -165.7(5)
N2 Sc1 N3 Si5A -112.7(4)
C1 Sc1 N3 Si5A 41.1(4)
C2 Sc1 N3 Si5A 55.8(6)
C5 Sc1 N3 Si5A 68.2(4)
C3 Sc1 N3 Si5A 109.7(4)
C4 Sc1 N3 Si5A 100.4(4)
Si2 Sc1 N3 Si5A -77.0(4)
Si4 Sc1 N3 Si5A 173.7(5)
N1C Si1C C1 C5 108.6(6)
C10C Si1C C1 C5 -135.3(8)
C11C Si1C C1 C5 4.1(10)
N1C Si1C C1 C2 -56.5(7)
C10C Si1C C1 C2 59.5(8)
C11C Si1C C1 C2 -161.0(9)
N1C Si1C C1 Si1A -20.0(13)
C10C Si1C C1 Si1A 96.0(15)
C11C Si1C C1 Si1A -124.5(17)
N1C Si1C C1 Si1B -54.0(7)
C10C Si1C C1 Si1B 62.0(9)
C11C Si1C C1 Si1B -158.5(11)
N1C Si1C C1 Sc1 -159.1(6)
C10C Si1C C1 Sc1 -43.1(8)
C11C Si1C C1 Sc1 96.4(9)
N1A Si1A C1 C5 100.8(7)
C10A Si1A C1 C5 -138.8(7)
C11A Si1A C1 C5 -38.4(10)
N1A Si1A C1 C2 -51.6(7)
C10A Si1A C1 C2 68.7(7)
C11A Si1A C1 C2 169.2(8)
N1A Si1A C1 Si1C 159.3(17)
C10A Si1A C1 Si1C -80.3(14)
C11A Si1A C1 Si1C 20.1(14)
N1A Si1A C1 Si1B -88.7(14)
C10A Si1A C1 Si1B 31.7(13)
C11A Si1A C1 Si1B 132.1(17)
N1A Si1A C1 Sc1 -151.6(6)
C10A Si1A C1 Sc1 -31.3(8)
C11A Si1A C1 Sc1 69.2(9)
N1B Si1B C1 C5 99.1(8)
C10B Si1B C1 C5 -143.5(8)
C11B Si1B C1 C5 -9.7(10)
N1B Si1B C1 C2 -59.3(6)
C10B Si1B C1 C2 58.2(8)
C11B Si1B C1 C2 -168.1(8)
N1B Si1B C1 Si1C 122.8(8)
C10B Si1B C1 Si1C -119.8(10)
C11B Si1B C1 Si1C 14.0(8)
N1B Si1B C1 Si1A 87.4(14)
C10B Si1B C1 Si1A -155.2(17)
C11B Si1B C1 Si1A -21.4(13)
N1B Si1B C1 Sc1 -145.7(6)
C10B Si1B C1 Sc1 -28.2(9)
C11B Si1B C1 Sc1 105.5(8)
N3 Sc1 C1 C5 54.7(3)
N2 Sc1 C1 C5 -156.0(3)
C2 Sc1 C1 C5 -112.5(4)
C3 Sc1 C1 C5 -76.3(3)
C4 Sc1 C1 C5 -36.3(3)
Si2 Sc1 C1 C5 167.5(3)
Si4 Sc1 C1 C5 14.8(4)
N3 Sc1 C1 C2 167.2(3)
N2 Sc1 C1 C2 -43.5(3)
C5 Sc1 C1 C2 112.5(4)
C3 Sc1 C1 C2 36.2(3)
C4 Sc1 C1 C2 76.2(3)
Si2 Sc1 C1 C2 -80.0(3)
Si4 Sc1 C1 C2 127.3(2)
N3 Sc1 C1 Si1C -61.0(4)
N2 Sc1 C1 Si1C 88.3(4)
C2 Sc1 C1 Si1C 131.8(5)
C5 Sc1 C1 Si1C -115.7(5)
C3 Sc1 C1 Si1C 168.0(4)
C4 Sc1 C1 Si1C -152.0(4)
Si2 Sc1 C1 Si1C 51.8(4)
Si4 Sc1 C1 Si1C -100.9(4)
N3 Sc1 C1 Si1A -73.3(5)
N2 Sc1 C1 Si1A 75.9(5)
C2 Sc1 C1 Si1A 119.5(6)
C5 Sc1 C1 Si1A -128.1(6)
C3 Sc1 C1 Si1A 155.6(5)
C4 Sc1 C1 Si1A -164.4(5)
Si2 Sc1 C1 Si1A 39.4(4)
Si4 Sc1 C1 Si1A -113.3(4)
N3 Sc1 C1 Si1B -87.9(4)
N2 Sc1 C1 Si1B 61.3(4)
C2 Sc1 C1 Si1B 104.9(5)
C5 Sc1 C1 Si1B -142.7(5)
C3 Sc1 C1 Si1B 141.0(4)
C4 Sc1 C1 Si1B -178.9(4)
Si2 Sc1 C1 Si1B 24.8(4)
Si4 Sc1 C1 Si1B -127.9(3)
C5 C1 C2 C3 1.8(5)
Si1C C1 C2 C3 168.4(4)
Si1A C1 C2 C3 159.2(4)
Si1B C1 C2 C3 167.4(3)
Sc1 C1 C2 C3 -66.4(3)
C5 C1 C2 C6 -174.7(4)
Si1C C1 C2 C6 -8.1(7)
Si1A C1 C2 C6 -17.3(7)
Si1B C1 C2 C6 -9.1(6)
Sc1 C1 C2 C6 117.2(4)
C5 C1 C2 Sc1 68.1(3)
Si1C C1 C2 Sc1 -125.3(5)
Si1A C1 C2 Sc1 -134.4(4)
Si1B C1 C2 Sc1 -126.3(3)
N3 Sc1 C2 C3 92.1(4)
N2 Sc1 C2 C3 -98.9(3)
C1 Sc1 C2 C3 115.7(4)
C5 Sc1 C2 C3 77.0(3)
C4 Sc1 C2 C3 36.4(3)
Si2 Sc1 C2 C3 -135.3(3)
Si4 Sc1 C2 C3 18.2(4)
N3 Sc1 C2 C1 -23.6(5)
N2 Sc1 C2 C1 145.4(3)
C5 Sc1 C2 C1 -38.7(3)
C3 Sc1 C2 C1 -115.7(4)
C4 Sc1 C2 C1 -79.3(3)
Si2 Sc1 C2 C1 109.0(3)
Si4 Sc1 C2 C1 -97.5(3)
N3 Sc1 C2 C6 -146.5(4)
N2 Sc1 C2 C6 22.5(4)
C1 Sc1 C2 C6 -122.9(5)
C5 Sc1 C2 C6 -161.6(5)
C3 Sc1 C2 C6 121.4(5)
C4 Sc1 C2 C6 157.8(5)
Si2 Sc1 C2 C6 -13.9(4)
Si4 Sc1 C2 C6 139.6(3)
C1 C2 C3 C4 -1.2(5)
C6 C2 C3 C4 175.4(4)
Sc1 C2 C3 C4 -65.9(3)
C1 C2 C3 C7 -178.0(4)
C6 C2 C3 C7 -1.5(7)
Sc1 C2 C3 C7 117.3(4)
C1 C2 C3 Sc1 64.7(3)
C6 C2 C3 Sc1 -118.8(4)
N3 Sc1 C3 C2 -133.2(3)
N2 Sc1 C3 C2 87.4(3)
C1 Sc1 C3 C2 -37.7(3)
C5 Sc1 C3 C2 -79.2(3)
C4 Sc1 C3 C2 -116.5(4)
Si2 Sc1 C3 C2 54.6(3)
Si4 Sc1 C3 C2 -169.2(2)
N3 Sc1 C3 C4 -16.7(4)
N2 Sc1 C3 C4 -156.1(3)
C1 Sc1 C3 C4 78.9(3)
C2 Sc1 C3 C4 116.5(4)
C5 Sc1 C3 C4 37.4(3)
Si2 Sc1 C3 C4 171.1(2)
Si4 Sc1 C3 C4 -52.7(3)
N3 Sc1 C3 C7 104.3(5)
N2 Sc1 C3 C7 -35.1(5)
C1 Sc1 C3 C7 -160.2(5)
C2 Sc1 C3 C7 -122.5(6)
C5 Sc1 C3 C7 158.3(5)
C4 Sc1 C3 C7 121.0(5)
Si2 Sc1 C3 C7 -67.9(4)
Si4 Sc1 C3 C7 68.3(4)
C2 C3 C4 C5 0.1(4)
C7 C3 C4 C5 177.1(4)
Sc1 C3 C4 C5 -64.8(3)
C2 C3 C4 C8 -174.9(4)
C7 C3 C4 C8 2.1(7)
Sc1 C3 C4 C8 120.2(4)
C2 C3 C4 Sc1 64.9(3)
C7 C3 C4 Sc1 -118.2(4)
N3 Sc1 C4 C3 168.5(3)
N2 Sc1 C4 C3 31.9(3)
C1 Sc1 C4 C3 -77.7(3)
C2 Sc1 C4 C3 -36.2(2)
C5 Sc1 C4 C3 -114.8(4)
Si2 Sc1 C4 C3 -17.4(5)
Si4 Sc1 C4 C3 134.0(2)
N3 Sc1 C4 C5 -76.7(3)
N2 Sc1 C4 C5 146.7(3)
C1 Sc1 C4 C5 37.1(3)
C2 Sc1 C4 C5 78.7(3)
C3 Sc1 C4 C5 114.8(4)
Si2 Sc1 C4 C5 97.5(4)
Si4 Sc1 C4 C5 -111.1(3)
N3 Sc1 C4 C8 45.7(5)
N2 Sc1 C4 C8 -91.0(5)
C1 Sc1 C4 C8 159.4(6)
C2 Sc1 C4 C8 -159.0(6)
C5 Sc1 C4 C8 122.3(6)
C3 Sc1 C4 C8 -122.8(6)
Si2 Sc1 C4 C8 -140.2(4)
Si4 Sc1 C4 C8 11.2(5)
C3 C4 C5 C1 1.0(5)
C8 C4 C5 C1 176.0(4)
Sc1 C4 C5 C1 -64.2(3)
C3 C4 C5 C9 -176.1(4)
C8 C4 C5 C9 -1.1(7)
Sc1 C4 C5 C9 118.7(5)
C3 C4 C5 Sc1 65.2(3)
C8 C4 C5 Sc1 -119.8(4)
C2 C1 C5 C4 -1.7(5)
Si1C C1 C5 C4 -170.4(3)
Si1A C1 C5 C4 -157.5(4)
Si1B C1 C5 C4 -160.7(5)
Sc1 C1 C5 C4 66.1(3)
C2 C1 C5 C9 175.3(5)
Si1C C1 C5 C9 6.6(7)
Si1A C1 C5 C9 19.5(8)
Si1B C1 C5 C9 16.3(9)
Sc1 C1 C5 C9 -116.9(5)
C2 C1 C5 Sc1 -67.8(3)
Si1C C1 C5 Sc1 123.5(4)
Si1A C1 C5 Sc1 136.4(4)
Si1B C1 C5 Sc1 133.2(5)
N3 Sc1 C5 C4 110.0(3)
N2 Sc1 C5 C4 -68.0(5)
C1 Sc1 C5 C4 -116.2(4)
C2 Sc1 C5 C4 -77.3(3)
C3 Sc1 C5 C4 -37.1(3)
Si2 Sc1 C5 C4 -135.5(3)
Si4 Sc1 C5 C4 74.1(3)
N3 Sc1 C5 C1 -133.8(3)
N2 Sc1 C5 C1 48.1(5)
C2 Sc1 C5 C1 38.9(3)
C3 Sc1 C5 C1 79.0(3)
C4 Sc1 C5 C1 116.2(4)
Si2 Sc1 C5 C1 -19.3(4)
Si4 Sc1 C5 C1 -169.7(3)
N3 Sc1 C5 C9 -10.5(5)
N2 Sc1 C5 C9 171.4(5)
C1 Sc1 C5 C9 123.3(6)
C2 Sc1 C5 C9 162.2(6)
C3 Sc1 C5 C9 -157.7(6)
C4 Sc1 C5 C9 -120.6(6)
Si2 Sc1 C5 C9 104.0(5)
Si4 Sc1 C5 C9 -46.5(5)
C15A N1A C12A C13A -33(2)
Si1A N1A C12A C13A 160.6(15)
C15B N1B C12B C13B -5(2)
Si1B N1B C12B C13B -172.5(15)
C15C N1C C12C C13C -30(2)
Si1C N1C C12C C13C 175.1(14)
N1A C12A C13A C14A 27(2)
N1B C12B C13B C14B 21(2)
N1C C12C C13C C14C 24(2)
C12A C13A C14A C15A -12(3)
C12B C13B C14B C15B -28(3)
C12C C13C C14C C15C -6(2)
C12A N1A C15A C14A 28(2)
Si1A N1A C15A C14A -164.1(14)
C13A C14A C15A N1A -8(2)
C12B N1B C15B C14B -13(2)
Si1B N1B C15B C14B 155.1(15)
C13B C14B C15B N1B 26(3)
C12C N1C C15C C14C 25(2)
Si1C N1C C15C C14C 177.1(15)
C13C C14C C15C N1C -12(3)
